data_7234775
loop_
_publ_author_name
'Zhiju Zhao'
'Taixin Chen'
'Shuting Jiang'
'Zhengping Liu'
'Decai Fang'
'Yong Qiang Dong'

_publ_section_title
;
 The construction of a multicolored mechanochromic luminogen with high
 contrast through the combination of a large conjugation core and
 peripheral phenyl rings
;
_journal_name_full 'Journal of Materials Chemistry C'
_journal_page_first 4800
_journal_page_last 4804
_journal_paper_doi 10.1039/C6TC00972G
_journal_volume 4
_journal_year 2016
_chemical_formula_moiety 'C32 H22 O'
_chemical_formula_sum 'C32 H22 O'
_chemical_formula_weight 422.49
_space_group_crystal_system triclinic
_space_group_IT_number 2
_space_group_name_Hall '-P 1'
_space_group_name_H-M_alt 'P -1'
_atom_sites_solution_hydrogens geom
_cell_angle_alpha 99.023(6)
_cell_angle_beta 96.445(6)
_cell_angle_gamma 95.404(7)
_cell_formula_units_Z 2
_cell_length_a 5.9071(5)
_cell_length_b 8.9508(8)
_cell_length_c 20.8754(13)
_cell_measurement_reflns_used 2441
_cell_measurement_temperature 100(2)
_cell_measurement_theta_max 28.3780
_cell_measurement_theta_min 3.7490
_cell_volume 1076.15(15)
_computing_cell_refinement 'CrysAlisPro 1.171.38.41k (Rigaku OD, 2015)'
_computing_data_collection 'CrysAlisPro 1.171.38.41k (Rigaku OD, 2015)'
_computing_data_reduction 'CrysAlisPro 1.171.38.41k (Rigaku OD, 2015)'
_computing_molecular_graphics 'Olex2 (Dolomanov et al., 2009)'
_computing_publication_material 'Olex2 (Dolomanov et al., 2009)'
_computing_structure_refinement 'SHELXL-2014/7 (Sheldrick, 2014)'
_computing_structure_solution 'ShelXT (Sheldrick, 2015)'
_diffrn_ambient_temperature 100(2)
_diffrn_detector_area_resol_mean 5.3127
_diffrn_measured_fraction_theta_full 0.998
_diffrn_measured_fraction_theta_max 0.998
_diffrn_measurement_device_type 'SuperNova, Dual, Cu at zero, AtlasS2'
_diffrn_measurement_method '\w scans'
_diffrn_radiation_type MoK\a
_diffrn_radiation_wavelength 0.71073
_diffrn_reflns_av_R_equivalents 0.0295
_diffrn_reflns_av_unetI/netI 0.0635
_diffrn_reflns_Laue_measured_fraction_full 0.998
_diffrn_reflns_Laue_measured_fraction_max 0.998
_diffrn_reflns_limit_h_max 6
_diffrn_reflns_limit_h_min -7
_diffrn_reflns_limit_k_max 10
_diffrn_reflns_limit_k_min -8
_diffrn_reflns_limit_l_max 25
_diffrn_reflns_limit_l_min -25
_diffrn_reflns_number 7071
_diffrn_reflns_point_group_measured_fraction_full 0.998
_diffrn_reflns_point_group_measured_fraction_max 0.998
_diffrn_reflns_theta_full 25.242
_diffrn_reflns_theta_max 25.250
_diffrn_reflns_theta_min 3.304
_diffrn_source 'micro-focus sealed X-ray tube'
_exptl_absorpt_coefficient_mu 0.077
_exptl_absorpt_correction_T_max 1.00000
_exptl_absorpt_correction_T_min 0.69952
_exptl_absorpt_correction_type multi-scan
_exptl_absorpt_process_details
; 
Olex2 1.2 
(compiled 2015.09.30 svn.r3233 for OlexSys, GUI svn.r5103) 
;
_exptl_crystal_colour colorless
_exptl_crystal_density_diffrn 1.304
_exptl_crystal_description needle
_exptl_crystal_F_000 444
_exptl_crystal_size_max 0.400
_exptl_crystal_size_mid 0.080
_exptl_crystal_size_min 0.060
_refine_diff_density_max 0.172
_refine_diff_density_min -0.241
_refine_diff_density_rms 0.050
_refine_ls_extinction_coef .
_refine_ls_extinction_method none
_refine_ls_goodness_of_fit_ref 1.052
_refine_ls_hydrogen_treatment constr
_refine_ls_matrix_type full
_refine_ls_number_parameters 298
_refine_ls_number_reflns 3876
_refine_ls_number_restraints 0
_refine_ls_restrained_S_all 1.052
_refine_ls_R_factor_all 0.0740
_refine_ls_R_factor_gt 0.0493
_refine_ls_shift/su_max 0.000
_refine_ls_shift/su_mean 0.000
_refine_ls_structure_factor_coef Fsqd
_refine_ls_weighting_details 'w=1/[\s^2^(Fo^2^)+(0.0386P)^2^+0.3984P] where P=(Fo^2^+2Fc^2^)/3'
_refine_ls_weighting_scheme calc
_refine_ls_wR_factor_gt 0.1062
_refine_ls_wR_factor_ref 0.1181
_reflns_Friedel_coverage 0.000
_reflns_Friedel_fraction_full .
_reflns_Friedel_fraction_max .
_reflns_number_gt 2843
_reflns_number_total 3876
_reflns_threshold_expression 'I > 2\s(I)'
_cod_data_source_file J-Mater-Chem-C-2016-4-4800.cif
_cod_data_source_block 160115a
_cod_original_cell_volume 1076.17(15)
_cod_database_code 7234775
_shelx_space_group_comment
; 
The symmetry employed for this shelxl refinement is uniquely defined 
by the following loop, which should always be used as a source of 
symmetry information in preference to the above space-group names. 
They are only intended as comments. 
;
_shelx_estimated_absorpt_t_min 0.970
_shelx_estimated_absorpt_t_max 0.995

loop_
_space_group_symop_operation_xyz
'x, y, z'
'-x, -y, -z'

loop_
_atom_site_label
_atom_site_type_symbol
_atom_site_fract_x
_atom_site_fract_y
_atom_site_fract_z
_atom_site_U_iso_or_equiv
_atom_site_adp_type
_atom_site_occupancy
_atom_site_site_symmetry_order
_atom_site_calc_flag
_atom_site_refinement_flags_posn
_atom_site_refinement_flags_adp
_atom_site_refinement_flags_occupancy
_atom_site_disorder_assembly
_atom_site_disorder_group
C1 C 0.3582(3) 0.5745(3) 0.08262(9) 0.0180(5) Uani 1 1 d . . . . .
C2 C 0.2904(4) 0.6507(3) 0.03184(10) 0.0209(5) Uani 1 1 d . . . . .
H2 H 0.1400 0.6285 0.0088 0.025 Uiso 1 1 calc R U . . .
C3 C 0.4461(4) 0.7596(3) 0.01549(10) 0.0210(5) Uani 1 1 d . . . . .
H3 H 0.4022 0.8135 -0.0188 0.025 Uiso 1 1 calc R U . . .
C4 C 0.6655(4) 0.7900(3) 0.04909(10) 0.0219(5) Uani 1 1 d . . . . .
H4 H 0.7728 0.8631 0.0371 0.026 Uiso 1 1 calc R U . . .
C5 C 0.7296(3) 0.7145(3) 0.10009(9) 0.0188(5) Uani 1 1 d . . . . .
H5 H 0.8815 0.7353 0.1223 0.023 Uiso 1 1 calc R U . . .
C6 C 0.5741(3) 0.6079(2) 0.11943(9) 0.0167(5) Uani 1 1 d . . . . .
C7 C 0.6188(3) 0.5222(3) 0.17405(9) 0.0158(5) Uani 1 1 d . . . . .
C8 C 0.5077(3) 0.3631(3) 0.15577(9) 0.0171(5) Uani 1 1 d . . . . .
C9 C 0.6031(4) 0.2343(3) 0.17209(9) 0.0192(5) Uani 1 1 d . . . . .
H9 H 0.7523 0.2455 0.1958 0.023 Uiso 1 1 calc R U . . .
C10 C 0.4819(4) 0.0914(3) 0.15401(10) 0.0238(5) Uani 1 1 d . . . . .
H10 H 0.5499 0.0046 0.1643 0.029 Uiso 1 1 calc R U . . .
C11 C 0.2606(4) 0.0738(3) 0.12076(10) 0.0260(5) Uani 1 1 d . . . . .
H11 H 0.1752 -0.0241 0.1104 0.031 Uiso 1 1 calc R U . . .
C12 C 0.1648(4) 0.1993(3) 0.10271(10) 0.0224(5) Uani 1 1 d . . . . .
H12 H 0.0141 0.1882 0.0799 0.027 Uiso 1 1 calc R U . . .
C13 C 0.2924(3) 0.3405(3) 0.11858(9) 0.0187(5) Uani 1 1 d . . . . .
C14 C 0.7207(3) 0.5829(2) 0.23513(9) 0.0154(5) Uani 1 1 d . . . . .
C15 C 0.8157(3) 0.7469(3) 0.25459(9) 0.0155(5) Uani 1 1 d . . . . .
C16 C 1.0322(3) 0.8061(3) 0.24429(10) 0.0203(5) Uani 1 1 d . . . . .
H16 H 1.1288 0.7409 0.2229 0.024 Uiso 1 1 calc R U . . .
C17 C 1.1092(4) 0.9596(3) 0.26484(10) 0.0244(5) Uani 1 1 d . . . . .
H17 H 1.2572 0.9987 0.2573 0.029 Uiso 1 1 calc R U . . .
C18 C 0.9709(4) 1.0552(3) 0.29619(10) 0.0250(5) Uani 1 1 d . . . . .
H18 H 1.0225 1.1605 0.3093 0.030 Uiso 1 1 calc R U . . .
C19 C 0.7574(4) 0.9979(3) 0.30853(10) 0.0239(5) Uani 1 1 d . . . . .
H19 H 0.6632 1.0630 0.3310 0.029 Uiso 1 1 calc R U . . .
C20 C 0.6823(3) 0.8450(3) 0.28794(10) 0.0197(5) Uani 1 1 d . . . . .
H20 H 0.5360 0.8059 0.2968 0.024 Uiso 1 1 calc R U . . .
C21 C 0.7146(3) 0.5015(2) 0.29257(9) 0.0151(5) Uani 1 1 d . . . . .
C22 C 0.9092(3) 0.5108(2) 0.33831(9) 0.0170(5) Uani 1 1 d . . . . .
H22 H 1.0486 0.5644 0.3314 0.020 Uiso 1 1 calc R U . . .
C23 C 0.9027(3) 0.4433(2) 0.39357(9) 0.0168(5) Uani 1 1 d . . . . .
H23 H 1.0385 0.4494 0.4234 0.020 Uiso 1 1 calc R U . . .
C24 C 0.7003(3) 0.3666(2) 0.40617(9) 0.0158(5) Uani 1 1 d . . . . .
C25 C 0.5042(3) 0.3613(2) 0.36126(9) 0.0164(5) Uani 1 1 d . . . . .
H25 H 0.3631 0.3116 0.3691 0.020 Uiso 1 1 calc R U . . .
C26 C 0.5114(3) 0.4270(2) 0.30560(9) 0.0169(5) Uani 1 1 d . . . . .
H26 H 0.3756 0.4211 0.2758 0.020 Uiso 1 1 calc R U . . .
C27 C 0.6900(3) 0.2935(2) 0.46525(9) 0.0155(5) Uani 1 1 d . . . . .
C28 C 0.8662(3) 0.2120(2) 0.48660(10) 0.0178(5) Uani 1 1 d . . . . .
H28 H 0.9951 0.2042 0.4634 0.021 Uiso 1 1 calc R U . . .
C29 C 0.8552(3) 0.1427(3) 0.54107(10) 0.0199(5) Uani 1 1 d . . . . .
H29 H 0.9762 0.0876 0.5549 0.024 Uiso 1 1 calc R U . . .
C30 C 0.6686(3) 0.1534(3) 0.57539(10) 0.0213(5) Uani 1 1 d . . . . .
H30 H 0.6606 0.1048 0.6125 0.026 Uiso 1 1 calc R U . . .
C31 C 0.4930(3) 0.2352(3) 0.55539(10) 0.0215(5) Uani 1 1 d . . . . .
H31 H 0.3655 0.2438 0.5791 0.026 Uiso 1 1 calc R U . . .
C32 C 0.5042(3) 0.3041(3) 0.50079(9) 0.0188(5) Uani 1 1 d . . . . .
H32 H 0.3832 0.3595 0.4873 0.023 Uiso 1 1 calc R U . . .
O1 O 0.1988(2) 0.46208(18) 0.09569(7) 0.0210(4) Uani 1 1 d . . . . .

loop_
_atom_site_aniso_label
_atom_site_aniso_U_11
_atom_site_aniso_U_22
_atom_site_aniso_U_33
_atom_site_aniso_U_23
_atom_site_aniso_U_13
_atom_site_aniso_U_12
C1 0.0214(11) 0.0180(13) 0.0153(11) 0.0023(9) 0.0058(9) 0.0032(10)
C2 0.0236(11) 0.0232(14) 0.0168(11) 0.0044(10) 0.0019(9) 0.0071(10)
C3 0.0288(12) 0.0215(14) 0.0138(10) 0.0054(10) 0.0021(9) 0.0055(10)
C4 0.0277(12) 0.0204(14) 0.0179(11) 0.0031(10) 0.0068(9) -0.0008(10)
C5 0.0224(11) 0.0191(13) 0.0142(11) 0.0020(9) 0.0028(9) 0.0008(10)
C6 0.0215(11) 0.0172(13) 0.0127(10) 0.0021(9) 0.0048(8) 0.0060(10)
C7 0.0167(10) 0.0173(13) 0.0155(10) 0.0045(9) 0.0049(8) 0.0056(9)
C8 0.0206(11) 0.0207(13) 0.0111(10) 0.0037(9) 0.0050(8) 0.0019(10)
C9 0.0257(11) 0.0189(14) 0.0140(10) 0.0026(9) 0.0050(9) 0.0053(10)
C10 0.0363(13) 0.0201(14) 0.0174(11) 0.0062(10) 0.0069(10) 0.0069(11)
C11 0.0385(13) 0.0197(14) 0.0184(11) 0.0024(10) 0.0076(10) -0.0068(11)
C12 0.0250(11) 0.0253(15) 0.0161(11) 0.0052(10) 0.0022(9) -0.0036(11)
C13 0.0235(11) 0.0206(14) 0.0133(10) 0.0039(9) 0.0046(9) 0.0044(10)
C14 0.0147(10) 0.0183(13) 0.0155(10) 0.0055(9) 0.0043(8) 0.0057(9)
C15 0.0192(10) 0.0181(13) 0.0103(10) 0.0070(9) -0.0009(8) 0.0027(9)
C16 0.0206(11) 0.0271(15) 0.0135(11) 0.0043(10) 0.0012(9) 0.0036(10)
C17 0.0210(11) 0.0310(16) 0.0205(12) 0.0122(11) -0.0030(9) -0.0064(11)
C18 0.0318(13) 0.0165(14) 0.0241(12) 0.0067(10) -0.0090(10) -0.0016(11)
C19 0.0275(12) 0.0174(14) 0.0255(12) 0.0008(10) -0.0016(10) 0.0059(10)
C20 0.0212(11) 0.0214(14) 0.0176(11) 0.0052(10) 0.0034(9) 0.0047(10)
C21 0.0190(10) 0.0141(12) 0.0131(10) 0.0013(9) 0.0049(8) 0.0045(9)
C22 0.0181(10) 0.0160(13) 0.0177(11) 0.0034(9) 0.0045(9) 0.0023(9)
C23 0.0162(10) 0.0172(13) 0.0164(11) 0.0029(9) -0.0014(8) 0.0035(9)
C24 0.0205(11) 0.0154(13) 0.0120(10) 0.0017(9) 0.0028(8) 0.0056(9)
C25 0.0159(10) 0.0178(13) 0.0158(10) 0.0020(9) 0.0040(8) 0.0020(9)
C26 0.0159(10) 0.0198(13) 0.0147(10) 0.0025(9) 0.0004(8) 0.0035(9)
C27 0.0209(10) 0.0114(12) 0.0130(10) 0.0010(9) 0.0000(8) -0.0004(9)
C28 0.0186(10) 0.0168(13) 0.0185(11) 0.0040(9) 0.0034(8) 0.0024(9)
C29 0.0240(11) 0.0181(13) 0.0186(11) 0.0049(10) 0.0013(9) 0.0068(10)
C30 0.0290(12) 0.0218(14) 0.0138(11) 0.0069(10) 0.0013(9) 0.0021(10)
C31 0.0217(11) 0.0260(14) 0.0174(11) 0.0041(10) 0.0055(9) 0.0021(10)
C32 0.0181(10) 0.0210(14) 0.0174(11) 0.0041(10) 0.0004(9) 0.0040(10)
O1 0.0199(7) 0.0219(10) 0.0229(8) 0.0106(7) 0.0021(6) 0.0013(7)

loop_
_atom_type_symbol
_atom_type_description
_atom_type_scat_dispersion_real
_atom_type_scat_dispersion_imag
_atom_type_scat_source
C C 0.0033 0.0016 'International Tables Vol C Tables 4.2.6.8 and 6.1.1.4'
H H 0.0000 0.0000 'International Tables Vol C Tables 4.2.6.8 and 6.1.1.4'
O O 0.0106 0.0060 'International Tables Vol C Tables 4.2.6.8 and 6.1.1.4'

loop_
_geom_angle_atom_site_label_1
_geom_angle_atom_site_label_2
_geom_angle_atom_site_label_3
_geom_angle
_geom_angle_site_symmetry_1
_geom_angle_site_symmetry_3
C2 C1 O1 116.78(18) . .
C2 C1 C6 122.4(2) . .
O1 C1 C6 120.80(18) . .
C3 C2 C1 118.85(19) . .
C3 C2 H2 120.6 . .
C1 C2 H2 120.6 . .
C4 C3 C2 120.0(2) . .
C4 C3 H3 120.0 . .
C2 C3 H3 120.0 . .
C3 C4 C5 120.4(2) . .
C3 C4 H4 119.8 . .
C5 C4 H4 119.8 . .
C4 C5 C6 121.01(19) . .
C4 C5 H5 119.5 . .
C6 C5 H5 119.5 . .
C1 C6 C5 117.11(19) . .
C1 C6 C7 116.44(19) . .
C5 C6 C7 126.42(18) . .
C14 C7 C8 123.36(19) . .
C14 C7 C6 125.5(2) . .
C8 C7 C6 110.66(17) . .
C13 C8 C9 117.7(2) . .
C13 C8 C7 116.99(19) . .
C9 C8 C7 125.33(19) . .
C10 C9 C8 120.6(2) . .
C10 C9 H9 119.7 . .
C8 C9 H9 119.7 . .
C9 C10 C11 120.4(2) . .
C9 C10 H10 119.8 . .
C11 C10 H10 119.8 . .
C12 C11 C10 120.0(2) . .
C12 C11 H11 120.0 . .
C10 C11 H11 120.0 . .
C13 C12 C11 118.8(2) . .
C13 C12 H12 120.6 . .
C11 C12 H12 120.6 . .
C12 C13 O1 117.53(18) . .
C12 C13 C8 122.3(2) . .
O1 C13 C8 120.2(2) . .
C7 C14 C15 123.08(19) . .
C7 C14 C21 123.5(2) . .
C15 C14 C21 112.61(17) . .
C16 C15 C20 117.9(2) . .
C16 C15 C14 124.36(18) . .
C20 C15 C14 117.63(18) . .
C17 C16 C15 120.78(19) . .
C17 C16 H16 119.6 . .
C15 C16 H16 119.6 . .
C18 C17 C16 120.1(2) . .
C18 C17 H17 119.9 . .
C16 C17 H17 119.9 . .
C17 C18 C19 120.1(2) . .
C17 C18 H18 120.0 . .
C19 C18 H18 120.0 . .
C18 C19 C20 119.4(2) . .
C18 C19 H19 120.3 . .
C20 C19 H19 120.3 . .
C19 C20 C15 121.6(2) . .
C19 C20 H20 119.2 . .
C15 C20 H20 119.2 . .
C26 C21 C22 117.70(18) . .
C26 C21 C14 121.47(17) . .
C22 C21 C14 120.55(18) . .
C23 C22 C21 121.21(19) . .
C23 C22 H22 119.4 . .
C21 C22 H22 119.4 . .
C22 C23 C24 121.13(18) . .
C22 C23 H23 119.4 . .
C24 C23 H23 119.4 . .
C23 C24 C25 117.53(18) . .
C23 C24 C27 121.88(17) . .
C25 C24 C27 120.59(18) . .
C26 C25 C24 121.33(19) . .
C26 C25 H25 119.3 . .
C24 C25 H25 119.3 . .
C25 C26 C21 121.06(18) . .
C25 C26 H26 119.5 . .
C21 C26 H26 119.5 . .
C32 C27 C28 118.11(18) . .
C32 C27 C24 120.96(17) . .
C28 C27 C24 120.93(17) . .
C29 C28 C27 120.88(18) . .
C29 C28 H28 119.6 . .
C27 C28 H28 119.6 . .
C28 C29 C30 120.18(19) . .
C28 C29 H29 119.9 . .
C30 C29 H29 119.9 . .
C29 C30 C31 119.8(2) . .
C29 C30 H30 120.1 . .
C31 C30 H30 120.1 . .
C32 C31 C30 119.87(18) . .
C32 C31 H31 120.1 . .
C30 C31 H31 120.1 . .
C31 C32 C27 121.14(18) . .
C31 C32 H32 119.4 . .
C27 C32 H32 119.4 . .
C13 O1 C1 114.93(15) . .

loop_
_geom_bond_atom_site_label_1
_geom_bond_atom_site_label_2
_geom_bond_distance
_geom_bond_site_symmetry_2
C1 C2 1.390(3) .
C1 O1 1.393(3) .
C1 C6 1.394(3) .
C2 C3 1.385(3) .
C2 H2 0.9500 .
C3 C4 1.384(3) .
C3 H3 0.9500 .
C4 C5 1.385(3) .
C4 H4 0.9500 .
C5 C6 1.398(3) .
C5 H5 0.9500 .
C6 C7 1.484(3) .
C7 C14 1.354(3) .
C7 C8 1.484(3) .
C8 C13 1.394(3) .
C8 C9 1.401(3) .
C9 C10 1.381(3) .
C9 H9 0.9500 .
C10 C11 1.392(3) .
C10 H10 0.9500 .
C11 C12 1.389(3) .
C11 H11 0.9500 .
C12 C13 1.382(3) .
C12 H12 0.9500 .
C13 O1 1.391(3) .
C14 C15 1.497(3) .
C14 C21 1.500(3) .
C15 C16 1.390(3) .
C15 C20 1.392(3) .
C16 C17 1.390(3) .
C16 H16 0.9500 .
C17 C18 1.380(3) .
C17 H17 0.9500 .
C18 C19 1.383(3) .
C18 H18 0.9500 .
C19 C20 1.384(3) .
C19 H19 0.9500 .
C20 H20 0.9500 .
C21 C26 1.392(3) .
C21 C22 1.397(3) .
C22 C23 1.386(3) .
C22 H22 0.9500 .
C23 C24 1.393(3) .
C23 H23 0.9500 .
C24 C25 1.398(3) .
C24 C27 1.489(3) .
C25 C26 1.385(3) .
C25 H25 0.9500 .
C26 H26 0.9500 .
C27 C32 1.395(3) .
C27 C28 1.398(3) .
C28 C29 1.383(3) .
C28 H28 0.9500 .
C29 C30 1.383(3) .
C29 H29 0.9500 .
C30 C31 1.389(3) .
C30 H30 0.9500 .
C31 C32 1.383(3) .
C31 H31 0.9500 .
C32 H32 0.9500 .

loop_
_geom_torsion_atom_site_label_1
_geom_torsion_atom_site_label_2
_geom_torsion_atom_site_label_3
_geom_torsion_atom_site_label_4
_geom_torsion
_geom_torsion_site_symmetry_1
_geom_torsion_site_symmetry_2
_geom_torsion_site_symmetry_3
_geom_torsion_site_symmetry_4
O1 C1 C2 C3 -177.68(18) . . . .
C6 C1 C2 C3 2.6(3) . . . .
C1 C2 C3 C4 0.6(3) . . . .
C2 C3 C4 C5 -1.4(3) . . . .
C3 C4 C5 C6 -0.9(3) . . . .
C2 C1 C6 C5 -4.8(3) . . . .
O1 C1 C6 C5 175.48(17) . . . .
C2 C1 C6 C7 177.30(18) . . . .
O1 C1 C6 C7 -2.4(3) . . . .
C4 C5 C6 C1 4.0(3) . . . .
C4 C5 C6 C7 -178.42(18) . . . .
C1 C6 C7 C14 -135.5(2) . . . .
C5 C6 C7 C14 46.9(3) . . . .
C1 C6 C7 C8 36.7(2) . . . .
C5 C6 C7 C8 -141.0(2) . . . .
C14 C7 C8 C13 134.1(2) . . . .
C6 C7 C8 C13 -38.2(2) . . . .
C14 C7 C8 C9 -46.8(3) . . . .
C6 C7 C8 C9 140.85(19) . . . .
C13 C8 C9 C10 -2.7(3) . . . .
C7 C8 C9 C10 178.27(18) . . . .
C8 C9 C10 C11 -1.7(3) . . . .
C9 C10 C11 C12 3.2(3) . . . .
C10 C11 C12 C13 -0.2(3) . . . .
C11 C12 C13 O1 175.35(18) . . . .
C11 C12 C13 C8 -4.3(3) . . . .
C9 C8 C13 C12 5.8(3) . . . .
C7 C8 C13 C12 -175.09(17) . . . .
C9 C8 C13 O1 -173.91(16) . . . .
C7 C8 C13 O1 5.2(3) . . . .
C8 C7 C14 C15 -174.92(17) . . . .
C6 C7 C14 C15 -3.8(3) . . . .
C8 C7 C14 C21 -5.7(3) . . . .
C6 C7 C14 C21 165.41(17) . . . .
C7 C14 C15 C16 -83.5(2) . . . .
C21 C14 C15 C16 106.3(2) . . . .
C7 C14 C15 C20 99.7(2) . . . .
C21 C14 C15 C20 -70.6(2) . . . .
C20 C15 C16 C17 -2.1(3) . . . .
C14 C15 C16 C17 -178.93(19) . . . .
C15 C16 C17 C18 0.4(3) . . . .
C16 C17 C18 C19 1.4(3) . . . .
C17 C18 C19 C20 -1.4(3) . . . .
C18 C19 C20 C15 -0.4(3) . . . .
C16 C15 C20 C19 2.2(3) . . . .
C14 C15 C20 C19 179.20(19) . . . .
C7 C14 C21 C26 -46.7(3) . . . .
C15 C14 C21 C26 123.5(2) . . . .
C7 C14 C21 C22 139.6(2) . . . .
C15 C14 C21 C22 -50.2(2) . . . .
C26 C21 C22 C23 2.4(3) . . . .
C14 C21 C22 C23 176.32(18) . . . .
C21 C22 C23 C24 -1.4(3) . . . .
C22 C23 C24 C25 -0.4(3) . . . .
C22 C23 C24 C27 -179.98(19) . . . .
C23 C24 C25 C26 1.3(3) . . . .
C27 C24 C25 C26 -179.14(19) . . . .
C24 C25 C26 C21 -0.3(3) . . . .
C22 C21 C26 C25 -1.5(3) . . . .
C14 C21 C26 C25 -175.40(18) . . . .
C23 C24 C27 C32 138.6(2) . . . .
C25 C24 C27 C32 -40.9(3) . . . .
C23 C24 C27 C28 -41.5(3) . . . .
C25 C24 C27 C28 138.9(2) . . . .
C32 C27 C28 C29 0.6(3) . . . .
C24 C27 C28 C29 -179.3(2) . . . .
C27 C28 C29 C30 -0.1(3) . . . .
C28 C29 C30 C31 -0.6(3) . . . .
C29 C30 C31 C32 0.8(3) . . . .
C30 C31 C32 C27 -0.2(3) . . . .
C28 C27 C32 C31 -0.4(3) . . . .
C24 C27 C32 C31 179.4(2) . . . .
C12 C13 O1 C1 -148.79(18) . . . .
C8 C13 O1 C1 30.9(2) . . . .
C2 C1 O1 C13 147.76(18) . . . .
C6 C1 O1 C13 -32.5(2) . . . .
